data_7226391
loop_
_publ_author_name
'Kapdi, Anant'
'Bhilare, Shatrughn'
'Gayakhe, Vijay'
'Ardhapure, Ajay'
'Sanghvi, Yogesh S.'
'Schulzke, Carola'
'Borozdina, Yulia B.'

_publ_section_title
;
 Novel Water-Soluble Phosphatriazenes: Versatile Ligands for
 Suzuki-Miyaura, Sonogashira and Heck Reactions of Nucleosides
;
_journal_name_full 'RSC Adv.'
_journal_paper_doi 10.1039/C6RA19039A
_journal_year 2016
_chemical_formula_sum 'C9 H24 N3 O6 P S'
_chemical_formula_weight 333.34
_chemical_name_systematic
;
 ?
;
_space_group_crystal_system monoclinic
_space_group_IT_number 14
_space_group_name_Hall '-P 2ybc'
_space_group_name_H-M_alt 'P 1 21/c 1'
_symmetry_space_group_name_Hall '-P 2ybc'
_symmetry_space_group_name_H-M 'P 1 21/c 1'
_atom_sites_solution_hydrogens mixed
_audit_creation_method SHELXL-2013
_audit_update_record
;
2016-06-30 deposited with the CCDC.
2016-08-28 downloaded from the CCDC.
;
_cell_angle_alpha 90
_cell_angle_beta 98.65(3)
_cell_angle_gamma 90
_cell_formula_units_Z 4
_cell_length_a 10.321(2)
_cell_length_b 6.3748(13)
_cell_length_c 22.799(5)
_cell_measurement_reflns_used 16409
_cell_measurement_temperature 170(2)
_cell_measurement_theta_max 58.5
_cell_measurement_theta_min 6.2
_cell_volume 1483.0(5)
_computing_cell_refinement 'X-Area by STOE & Cie GmbH 2010'
_computing_data_collection 'X-Area by STOE & Cie GmbH 2010'
_computing_data_reduction 'X-Area by STOE & Cie GmbH 2010'
_computing_molecular_graphics 'XP Version 5.1 by Bruker AXS 1998'
_computing_publication_material 'CIFTAB (Sheldrick, 2013)'
_computing_structure_refinement 'SHELXL-2013 (Sheldrick, 2013)'
_computing_structure_solution 'SIR-92 (Altomare et al., 1994)'
_diffrn_ambient_temperature 170(2)
_diffrn_measured_fraction_theta_full 0.997
_diffrn_measured_fraction_theta_max 0.991
_diffrn_measurement_device_type 'STOE IPDS2T'
_diffrn_measurement_method \w
_diffrn_radiation_type MoK\a
_diffrn_radiation_wavelength 0.71073
_diffrn_reflns_av_R_equivalents 0.0423
_diffrn_reflns_av_unetI/netI 0.0260
_diffrn_reflns_Laue_measured_fraction_full 0.997
_diffrn_reflns_Laue_measured_fraction_max 0.991
_diffrn_reflns_limit_h_max 13
_diffrn_reflns_limit_h_min -14
_diffrn_reflns_limit_k_max 8
_diffrn_reflns_limit_k_min -8
_diffrn_reflns_limit_l_max 31
_diffrn_reflns_limit_l_min -30
_diffrn_reflns_number 15778
_diffrn_reflns_point_group_measured_fraction_full 0.997
_diffrn_reflns_point_group_measured_fraction_max 0.991
_diffrn_reflns_theta_full 25.242
_diffrn_reflns_theta_max 29.253
_diffrn_reflns_theta_min 3.321
_diffrn_source 'fine-focus sealed tube'
_exptl_absorpt_coefficient_mu 0.355
_exptl_absorpt_correction_T_max 0.9261
_exptl_absorpt_correction_T_min 0.7377
_exptl_absorpt_correction_type numerical
_exptl_absorpt_process_details 'face indexed'
_exptl_crystal_colour colourless
_exptl_crystal_density_diffrn 1.493
_exptl_crystal_description platelet
_exptl_crystal_F_000 712
_exptl_crystal_size_max 0.434
_exptl_crystal_size_mid 0.301
_exptl_crystal_size_min 0.198
_refine_diff_density_max 0.335
_refine_diff_density_min -0.636
_refine_diff_density_rms 0.076
_refine_ls_extinction_method none
_refine_ls_goodness_of_fit_ref 1.113
_refine_ls_hydrogen_treatment mixed
_refine_ls_matrix_type full
_refine_ls_number_parameters 205
_refine_ls_number_reflns 4007
_refine_ls_number_restraints 18
_refine_ls_restrained_S_all 1.111
_refine_ls_R_factor_all 0.0423
_refine_ls_R_factor_gt 0.0345
_refine_ls_shift/su_max 0.001
_refine_ls_shift/su_mean 0.000
_refine_ls_structure_factor_coef Fsqd
_refine_ls_weighting_details 'w=1/[\s^2^(Fo^2^)+(0.0523P)^2^+0.7396P] where P=(Fo^2^+2Fc^2^)/3'
_refine_ls_weighting_scheme calc
_refine_ls_wR_factor_gt 0.0901
_refine_ls_wR_factor_ref 0.1050
_reflns_Friedel_coverage 0.000
_reflns_number_gt 3393
_reflns_number_total 4007
_reflns_threshold_expression 'I > 2\s(I)'
_cod_data_source_file c6ra19039a2.cif
_cod_data_source_block shelx
_cod_original_cell_volume 1482.9(5)
_cod_database_code 7226391
_shelx_space_group_comment
;
The symmetry employed for this shelxl refinement is uniquely defined
by the following loop, which should always be used as a source of
symmetry information in preference to the above space-group names.
They are only intended as comments.
;
_shelx_estimated_absorpt_t_min 0.861
_shelx_estimated_absorpt_t_max 0.933
_shelxl_version_number 2013-3

loop_
_space_group_symop_operation_xyz
'x, y, z'
'-x, y+1/2, -z+1/2'
'-x, -y, -z'
'x, -y-1/2, z-1/2'

loop_
_atom_site_label
_atom_site_type_symbol
_atom_site_fract_x
_atom_site_fract_y
_atom_site_fract_z
_atom_site_U_iso_or_equiv
_atom_site_adp_type
_atom_site_occupancy
_atom_site_site_symmetry_order
_atom_site_calc_flag
_atom_site_refinement_flags_posn
_atom_site_refinement_flags_adp
C1 C 0.82171(16) -0.0093(3) 0.76799(6) 0.0237(3) Uani 1 1 d . .
H1A H 0.8492 -0.1579 0.7671 0.028 Uiso 1 1 calc R U
H1B H 0.7265 -0.0065 0.7698 0.028 Uiso 1 1 calc R U
C2 C 0.84769(16) 0.0989(3) 0.71135(6) 0.0236(3) Uani 1 1 d . .
H2A H 0.8322 0.2516 0.7139 0.028 Uiso 1 1 calc R U
H2B H 0.9398 0.0765 0.7055 0.028 Uiso 1 1 calc R U
C3 C 0.75533(14) 0.0055(2) 0.65993(6) 0.0195(3) Uani 1 1 d . .
H3A H 0.7766 -0.1451 0.6566 0.023 Uiso 1 1 calc R U
H3B H 0.6647 0.0148 0.6690 0.023 Uiso 1 1 calc R U
C4 C 0.70988(14) 0.3351(2) 0.60111(6) 0.0182(3) Uani 1 1 d . .
H4A H 0.6253 0.3373 0.6166 0.022 Uiso 1 1 calc R U
H4B H 0.7733 0.4205 0.6280 0.022 Uiso 1 1 calc R U
C5 C 0.89589(14) 0.1029(2) 0.58469(6) 0.0183(3) Uani 1 1 d . .
H5A H 0.9263 -0.0445 0.5856 0.022 Uiso 1 1 calc R U
H5B H 0.9556 0.1814 0.6150 0.022 Uiso 1 1 calc R U
C6 C 0.66445(14) -0.0129(2) 0.55481(6) 0.0175(3) Uani 1 1 d . .
H6A H 0.6976 -0.1576 0.5516 0.021 Uiso 1 1 calc R U
H6B H 0.5781 -0.0220 0.5686 0.021 Uiso 1 1 calc R U
C7 C 0.81840(15) 0.4602(2) 0.52168(6) 0.0203(3) Uani 1 1 d . .
H7A H 0.8746 0.5502 0.5504 0.024 Uiso 1 1 calc R U
H7B H 0.8018 0.5366 0.4835 0.024 Uiso 1 1 calc R U
C8 C 0.60224(14) 0.2986(2) 0.50219(7) 0.0202(3) Uani 1 1 d . .
H8A H 0.5155 0.2964 0.5157 0.024 Uiso 1 1 calc R U
H8B H 0.5911 0.3643 0.4624 0.024 Uiso 1 1 calc R U
C9 C 0.76709(14) 0.0721(2) 0.46940(6) 0.0200(3) Uani 1 1 d . .
H9A H 0.7475 0.1313 0.4289 0.024 Uiso 1 1 calc R U
H9B H 0.7916 -0.0769 0.4657 0.024 Uiso 1 1 calc R U
N1 N 0.75979(12) 0.10836(19) 0.60104(5) 0.0161(2) Uani 1 1 d . .
N2 N 0.69240(12) 0.4265(2) 0.54333(5) 0.0184(2) Uani 1 1 d . .
N3 N 0.64804(12) 0.0828(2) 0.49759(5) 0.0181(2) Uani 1 1 d . .
O1 O 0.87119(13) -0.0062(2) 0.88229(5) 0.0325(3) Uani 1 1 d . .
O2 O 1.04511(11) 0.0990(2) 0.82900(5) 0.0286(3) Uani 1 1 d . .
O3 O 0.86150(13) 0.3293(2) 0.83152(6) 0.0317(3) Uani 1 1 d . .
O5 O 0.38388(14) 0.3425(2) 0.62316(6) 0.0347(3) Uani 1 1 d D .
O4 O 0.53915(15) 0.6361(3) 0.69029(8) 0.0432(3) Uani 1 1 d D .
O6 O 0.38602(15) -0.0091(2) 0.69541(7) 0.0409(3) Uani 1 1 d D .
P1 P 0.90836(4) 0.21476(6) 0.51083(2) 0.01878(11) Uani 1 1 d . .
S1 S 0.90698(4) 0.11321(6) 0.83264(2) 0.02096(11) Uani 1 1 d . .
H5O H 0.3018(19) 0.385(4) 0.6206(12) 0.056(8) Uiso 1 1 d D .
H5P H 0.389(3) 0.226(4) 0.6440(14) 0.079(10) Uiso 1 1 d D .
H4O H 0.489(3) 0.546(4) 0.6691(13) 0.083(11) Uiso 1 1 d D .
H6O H 0.306(2) -0.060(5) 0.6902(14) 0.083(11) Uiso 1 1 d D .
H4P H 0.494(3) 0.752(4) 0.6912(15) 0.077(10) Uiso 1 1 d D .
H6P H 0.402(4) 0.031(8) 0.7328(11) 0.15(2) Uiso 1 1 d D .

loop_
_atom_site_aniso_label
_atom_site_aniso_U_11
_atom_site_aniso_U_22
_atom_site_aniso_U_33
_atom_site_aniso_U_23
_atom_site_aniso_U_13
_atom_site_aniso_U_12
C1 0.0276(8) 0.0261(8) 0.0164(6) 0.0015(5) 0.0004(5) -0.0047(6)
C2 0.0253(7) 0.0283(8) 0.0164(6) 0.0016(5) 0.0005(5) -0.0068(6)
C3 0.0209(7) 0.0217(7) 0.0158(6) 0.0026(5) 0.0021(5) -0.0031(5)
C4 0.0202(7) 0.0166(6) 0.0182(6) -0.0023(5) 0.0039(5) 0.0008(5)
C5 0.0143(6) 0.0220(7) 0.0186(6) 0.0009(5) 0.0024(5) 0.0016(5)
C6 0.0180(6) 0.0163(6) 0.0175(6) -0.0016(5) -0.0001(5) -0.0031(5)
C7 0.0229(7) 0.0185(7) 0.0194(6) 0.0017(5) 0.0028(5) -0.0020(5)
C8 0.0174(7) 0.0200(7) 0.0216(6) -0.0005(5) -0.0020(5) 0.0022(5)
C9 0.0210(7) 0.0213(7) 0.0178(6) -0.0027(5) 0.0037(5) 0.0004(5)
N1 0.0164(5) 0.0171(6) 0.0147(5) -0.0002(4) 0.0021(4) -0.0011(4)
N2 0.0185(6) 0.0168(6) 0.0195(5) 0.0002(4) 0.0013(4) 0.0016(4)
N3 0.0168(6) 0.0191(6) 0.0176(5) -0.0005(4) 0.0005(4) 0.0002(4)
O1 0.0333(6) 0.0468(8) 0.0168(5) 0.0044(5) 0.0016(4) -0.0071(6)
O2 0.0203(6) 0.0358(7) 0.0288(6) 0.0013(5) 0.0003(4) 0.0014(5)
O3 0.0322(6) 0.0300(7) 0.0312(6) -0.0074(5) -0.0013(5) 0.0062(5)
O5 0.0320(7) 0.0350(7) 0.0383(7) -0.0012(6) 0.0092(5) 0.0002(6)
O4 0.0360(8) 0.0373(8) 0.0553(9) -0.0051(7) 0.0034(7) -0.0020(6)
O6 0.0343(7) 0.0310(7) 0.0542(9) 0.0010(6) -0.0040(6) -0.0040(6)
P1 0.01676(18) 0.0217(2) 0.01860(18) 0.00021(13) 0.00481(13) -0.00008(13)
S1 0.02028(19) 0.0256(2) 0.01612(17) -0.00024(13) 0.00006(13) 0.00036(13)

loop_
_atom_type_symbol
_atom_type_description
_atom_type_scat_dispersion_real
_atom_type_scat_dispersion_imag
_atom_type_scat_source
C C 0.0033 0.0016 'International Tables Vol C Tables 4.2.6.8 and 6.1.1.4'
H H 0.0000 0.0000 'International Tables Vol C Tables 4.2.6.8 and 6.1.1.4'
N N 0.0061 0.0033 'International Tables Vol C Tables 4.2.6.8 and 6.1.1.4'
O O 0.0106 0.0060 'International Tables Vol C Tables 4.2.6.8 and 6.1.1.4'
P P 0.1023 0.0942 'International Tables Vol C Tables 4.2.6.8 and 6.1.1.4'
S S 0.1246 0.1234 'International Tables Vol C Tables 4.2.6.8 and 6.1.1.4'

loop_
_geom_angle_atom_site_label_1
_geom_angle_atom_site_label_2
_geom_angle_atom_site_label_3
_geom_angle
C2 C1 S1 112.05(11)
C3 C2 C1 107.91(12)
N1 C3 C2 114.81(12)
N2 C4 N1 112.31(11)
N1 C5 P1 114.28(10)
N3 C6 N1 112.80(11)
N2 C7 P1 113.97(10)
N3 C8 N2 112.84(12)
N3 C9 P1 113.56(10)
C3 N1 C5 111.49(11)
C3 N1 C4 110.80(11)
C5 N1 C4 110.33(11)
C3 N1 C6 106.92(11)
C5 N1 C6 110.06(11)
C4 N1 C6 107.09(10)
C4 N2 C8 110.09(12)
C4 N2 C7 111.91(12)
C8 N2 C7 111.95(12)
C6 N3 C8 109.36(11)
C6 N3 C9 112.80(12)
C8 N3 C9 111.99(12)
C5 P1 C9 96.76(7)
C5 P1 C7 95.68(7)
C9 P1 C7 96.35(7)
O2 S1 O3 112.18(8)
O2 S1 O1 112.32(8)
O3 S1 O1 112.93(8)
O2 S1 C1 107.13(8)
O3 S1 C1 106.44(8)
O1 S1 C1 105.22(8)

loop_
_geom_bond_atom_site_label_1
_geom_bond_atom_site_label_2
_geom_bond_distance
C1 C2 1.523(2)
C1 S1 1.7796(16)
C2 C3 1.517(2)
C3 N1 1.5010(17)
C4 N2 1.4270(18)
C4 N1 1.5346(19)
C5 N1 1.5068(18)
C5 P1 1.8509(15)
C6 N3 1.4269(18)
C6 N1 1.5378(18)
C7 N2 1.4743(19)
C7 P1 1.8549(16)
C8 N3 1.4637(19)
C8 N2 1.4657(19)
C9 N3 1.4713(19)
C9 P1 1.8521(16)
O1 S1 1.4571(12)
O2 S1 1.4433(12)
O3 S1 1.4545(14)
